data_7125199
loop_
_publ_author_name
'Reuter, Kirsten'
'Thiele, G\"unther'
'Hafner, Thomas'
'Uhlig, Frank'
'von H\"anisch, Carsten'

_publ_section_title
;
 Synthesis and coordination ability of a partially silicon based crown
 ether.
;
_journal_issue 90
_journal_name_full 'Chemical communications (Cambridge, England)'
_journal_page_first 13265
_journal_page_last 13268
_journal_paper_doi 10.1039/c6cc07520g
_journal_volume 52
_journal_year 2016
_chemical_formula_moiety 'C9 H16 F3 Li O7 S'
_chemical_formula_sum 'C9 H16 F3 Li O7 S'
_chemical_formula_weight 332.22
_chemical_name_systematic '[Li([12]crown-4)OTf]'
_chemical_properties_physical ', Moisture-sensitive'
_space_group_crystal_system monoclinic
_space_group_IT_number 14
_space_group_name_Hall '-P 2yn'
_space_group_name_H-M_alt 'P 1 21/n 1'
_atom_sites_solution_hydrogens geom
_atom_sites_solution_primary direct
_audit_creation_date 2016-08-17
_audit_creation_method
;
Olex2 1.2
(compiled 2016.02.19 svn.r3266 for OlexSys, GUI svn.r5155)
;
_audit_update_record
;
2016-08-17 deposited with the CCDC.
2016-10-14 downloaded from the CCDC.
;
_cell_angle_alpha 90
_cell_angle_beta 96.427(2)
_cell_angle_gamma 90
_cell_formula_units_Z 4
_cell_length_a 7.0179(3)
_cell_length_b 13.5605(6)
_cell_length_c 14.8661(7)
_cell_measurement_reflns_used 9784
_cell_measurement_temperature 100(2)
_cell_measurement_theta_max 28.42
_cell_measurement_theta_min 2.76
_cell_volume 1405.86(11)
_computing_cell_refinement 'SAINT v8.34A (Bruker, 2013)'
_computing_data_reduction 'SAINT v8.34A (Bruker, 2013)'
_computing_molecular_graphics 'Olex2 (Dolomanov et al., 2009)'
_computing_publication_material 'Olex2 (Dolomanov et al., 2009)'
_computing_structure_refinement 'XL (Sheldrick, 2008)'
_computing_structure_solution 'ShelXT (Sheldrick, 2015)'
_diffrn_ambient_temperature 100(2)
_diffrn_measured_fraction_theta_full 0.999
_diffrn_measured_fraction_theta_max 0.994
_diffrn_measurement_device_type 'Bruker D8 Quest'
_diffrn_measurement_method rotational
_diffrn_radiation_type MoK\a
_diffrn_radiation_wavelength 0.71073
_diffrn_reflns_av_R_equivalents 0.0258
_diffrn_reflns_av_unetI/netI 0.0118
_diffrn_reflns_Laue_measured_fraction_full 0.999
_diffrn_reflns_Laue_measured_fraction_max 0.994
_diffrn_reflns_limit_h_max 9
_diffrn_reflns_limit_h_min -9
_diffrn_reflns_limit_k_max 18
_diffrn_reflns_limit_k_min -18
_diffrn_reflns_limit_l_max 19
_diffrn_reflns_limit_l_min -19
_diffrn_reflns_number 45249
_diffrn_reflns_point_group_measured_fraction_full 0.999
_diffrn_reflns_point_group_measured_fraction_max 0.994
_diffrn_reflns_theta_full 26.000
_diffrn_reflns_theta_max 28.476
_diffrn_reflns_theta_min 2.758
_diffrn_standards_number 0
_exptl_absorpt_coefficient_mu 0.293
_exptl_absorpt_correction_T_max 0.7457
_exptl_absorpt_correction_T_min 0.7258
_exptl_absorpt_correction_type multi-scan
_exptl_absorpt_process_details
;
SADABS-2014/5 (Bruker,2014/5) was used for absorption correction.
wR2(int) was 0.0781 before and 0.0451 after correction.
The Ratio of minimum to maximum transmission is 0.9733.
The \l/2 correction factor is Not present.
;
_exptl_crystal_colour 'clear light colourless'
_exptl_crystal_colour_lustre clear
_exptl_crystal_colour_modifier light
_exptl_crystal_colour_primary colourless
_exptl_crystal_density_diffrn 1.570
_exptl_crystal_description needle
_exptl_crystal_F_000 688
_exptl_crystal_size_max 0.543
_exptl_crystal_size_mid 0.216
_exptl_crystal_size_min 0.201
_refine_diff_density_max 0.376
_refine_diff_density_min -0.495
_refine_diff_density_rms 0.051
_refine_ls_extinction_method none
_refine_ls_goodness_of_fit_ref 1.087
_refine_ls_hydrogen_treatment constr
_refine_ls_matrix_type full
_refine_ls_number_parameters 239
_refine_ls_number_reflns 3538
_refine_ls_number_restraints 0
_refine_ls_restrained_S_all 1.087
_refine_ls_R_factor_all 0.0296
_refine_ls_R_factor_gt 0.0259
_refine_ls_shift/su_max 0.001
_refine_ls_shift/su_mean 0.000
_refine_ls_structure_factor_coef Fsqd
_refine_ls_weighting_details 'w=1/[\s^2^(Fo^2^)+(0.0308P)^2^+0.5408P] where P=(Fo^2^+2Fc^2^)/3'
_refine_ls_weighting_scheme calc
_refine_ls_wR_factor_gt 0.0646
_refine_ls_wR_factor_ref 0.0663
_reflns_Friedel_coverage 0.000
_reflns_number_gt 3247
_reflns_number_total 3538
_reflns_threshold_expression 'I > 2\s(I)'
_cod_data_source_file c6cc07520g2.cif
_cod_data_source_block kr234b_0m
_cod_database_code 7125199
_shelx_space_group_comment
;
The symmetry employed for this shelxl refinement is uniquely defined
by the following loop, which should always be used as a source of
symmetry information in preference to the above space-group names.
They are only intended as comments.
;
_olex2_refinement_description
;
1. Fixed Uiso
 At 1.2 times of:
  All C(H,H) groups
2. Uiso/Uaniso restraints and constraints
: with sigma of 0.02 and sigma for terminal atoms of 0.05
: with sigma of 0.02 and sigma for terminal atoms of 0.05
3. Others
 Sof(O1B)=Sof(C1B)=Sof(H1BA)=Sof(H1BB)=Sof(C8B)=Sof(H8BA)=Sof(H8BB)=Sof(O2B)=
 Sof(C3B)=Sof(H3BA)=Sof(H3BB)=Sof(C2B)=Sof(H2BA)=Sof(H2BB)=Sof(O3B)=Sof(C4B)=
 Sof(H4BA)=Sof(H4BB)=Sof(C5B)=Sof(H5BA)=Sof(H5BB)=Sof(O4B)=Sof(C6B)=Sof(H6BA)=
 Sof(H6BB)=Sof(C7B)=Sof(H7BA)=Sof(H7BB)=1-FVAR(1)
 Sof(O1A)=Sof(C1A)=Sof(H1AA)=Sof(H1AB)=Sof(C8A)=Sof(H8AA)=Sof(H8AB)=Sof(O2A)=
 Sof(C3A)=Sof(H3AA)=Sof(H3AB)=Sof(C2A)=Sof(H2AA)=Sof(H2AB)=Sof(O3A)=Sof(C4A)=
 Sof(H4AA)=Sof(H4AB)=Sof(C5A)=Sof(H5AA)=Sof(H5AB)=Sof(O4A)=Sof(C6A)=Sof(H6AA)=
 Sof(H6AB)=Sof(C7A)=Sof(H7AA)=Sof(H7AB)=FVAR(1)
4.a Secondary CH2 refined with riding coordinates:
 C1A(H1AA,H1AB), C8A(H8AA,H8AB), C1B(H1BA,H1BB), C8B(H8BA,H8BB), C3A(H3AA,
 H3AB), C2A(H2AA,H2AB), C3B(H3BA,H3BB), C2B(H2BA,H2BB), C4A(H4AA,H4AB),
 C5A(H5AA,H5AB), C4B(H4BA,H4BB), C5B(H5BA,H5BB), C6A(H6AA,H6AB), C7A(H7AA,H7AB),
  C6B(H6BA,H6BB), C7B(H7BA,H7BB)
;
_shelx_shelxl_version_number 2014/7
_olex2_submission_special_instructions 'No special instructions were received'

loop_
_space_group_symop_operation_xyz
'x, y, z'
'-x+1/2, y+1/2, -z+1/2'
'-x, -y, -z'
'x-1/2, -y-1/2, z-1/2'

loop_
_atom_site_label
_atom_site_type_symbol
_atom_site_fract_x
_atom_site_fract_y
_atom_site_fract_z
_atom_site_U_iso_or_equiv
_atom_site_adp_type
_atom_site_occupancy
_atom_site_site_symmetry_order
_atom_site_calc_flag
_atom_site_refinement_flags_posn
_atom_site_refinement_flags_adp
_atom_site_refinement_flags_occupancy
_atom_site_disorder_assembly
_atom_site_disorder_group
S1 S 1.00439(3) 0.76661(2) 0.59461(2) 0.01104(7) Uani 1 1 d . . . . .
F3 F 0.78419(10) 0.88453(5) 0.48906(5) 0.02696(16) Uani 1 1 d . . . . .
F2 F 0.63201(9) 0.76619(5) 0.54633(4) 0.02146(15) Uani 1 1 d . . . . .
F1 F 0.80046(10) 0.73703(6) 0.43686(5) 0.03048(18) Uani 1 1 d . . . . .
O1A O 0.63102(14) 0.62567(6) 0.74242(7) 0.01451(19) Uani 0.8829(17) 1 d . . P A 1
C1A C 0.45508(16) 0.59899(10) 0.68855(11) 0.0152(2) Uani 0.8829(17) 1 d . . P A 1
H1AA H 0.4245 0.6477 0.6414 0.018 Uiso 0.8829(17) 1 calc R . P A 1
H1AB H 0.3510 0.5975 0.7263 0.018 Uiso 0.8829(17) 1 calc R . P A 1
C8A C 0.64532(17) 0.58929(9) 0.83346(8) 0.0172(3) Uani 0.8829(17) 1 d . . P A 1
H8AA H 0.6087 0.5203 0.8341 0.021 Uiso 0.8829(17) 1 calc R . P A 1
H8AB H 0.5623 0.6265 0.8689 0.021 Uiso 0.8829(17) 1 calc R . P A 1
O1B O 0.6841(11) 0.6340(5) 0.7719(5) 0.0132(18) Uiso 0.1171(17) 1 d . U P A 2
C1B C 0.5020(12) 0.5851(6) 0.7592(6) 0.0129(17) Uiso 0.1171(17) 1 d . U P A 2
H1BA H 0.4056 0.6234 0.7856 0.015 Uiso 0.1171(17) 1 calc R . P A 2
H1BB H 0.5104 0.5204 0.7872 0.015 Uiso 0.1171(17) 1 calc R . P A 2
C8B C 0.7747(17) 0.6223(8) 0.8587(7) 0.016(2) Uiso 0.1171(17) 1 d . U P A 2
H8BA H 0.6789 0.6238 0.9010 0.019 Uiso 0.1171(17) 1 calc R . P A 2
H8BB H 0.8605 0.6777 0.8728 0.019 Uiso 0.1171(17) 1 calc R . P A 2
O2A O 0.63998(13) 0.50616(7) 0.59683(6) 0.01411(19) Uani 0.8829(17) 1 d . . P A 1
C3A C 0.7067(2) 0.41217(9) 0.56760(9) 0.0168(2) Uani 0.8829(17) 1 d . . P A 1
H3AA H 0.7817 0.4219 0.5173 0.020 Uiso 0.8829(17) 1 calc R . P A 1
H3AB H 0.5977 0.3709 0.5469 0.020 Uiso 0.8829(17) 1 calc R . P A 1
C2A C 0.47665(16) 0.49869(9) 0.64645(8) 0.0149(2) Uani 0.8829(17) 1 d . . P A 1
H2AA H 0.4973 0.4484 0.6929 0.018 Uiso 0.8829(17) 1 calc R . P A 1
H2AB H 0.3627 0.4819 0.6063 0.018 Uiso 0.8829(17) 1 calc R . P A 1
O2B O 0.5965(10) 0.5365(6) 0.6145(5) 0.0134(17) Uiso 0.1171(17) 1 d . U P A 2
C3B C 0.5830(13) 0.4307(7) 0.6070(6) 0.0172(19) Uiso 0.1171(17) 1 d . U P A 2
H3BA H 0.4858 0.4120 0.5584 0.021 Uiso 0.1171(17) 1 calc R . P A 2
H3BB H 0.5510 0.4019 0.6631 0.021 Uiso 0.1171(17) 1 calc R . P A 2
C2B C 0.4516(14) 0.5761(8) 0.6582(7) 0.011(2) Uiso 0.1171(17) 1 d . U P A 2
H2BA H 0.3384 0.5350 0.6463 0.014 Uiso 0.1171(17) 1 calc R . P A 2
H2BB H 0.4200 0.6409 0.6333 0.014 Uiso 0.1171(17) 1 calc R . P A 2
O3A O 0.97968(16) 0.42917(7) 0.67352(8) 0.0149(2) Uani 0.8829(17) 1 d . . P A 1
C4A C 0.82772(17) 0.36154(8) 0.64397(8) 0.0163(2) Uani 0.8829(17) 1 d . . P A 1
H4AA H 0.7520 0.3469 0.6931 0.020 Uiso 0.8829(17) 1 calc R . P A 1
H4AB H 0.8796 0.3004 0.6232 0.020 Uiso 0.8829(17) 1 calc R . P A 1
C5A C 1.08411(17) 0.40196(10) 0.75861(10) 0.0166(2) Uani 0.8829(17) 1 d . . P A 1
H5AA H 1.2157 0.4244 0.7607 0.020 Uiso 0.8829(17) 1 calc R . P A 1
H5AB H 1.0853 0.3307 0.7648 0.020 Uiso 0.8829(17) 1 calc R . P A 1
O3B O 0.9280(13) 0.4299(7) 0.6476(6) 0.019(2) Uiso 0.1171(17) 1 d . U P A 2
C4B C 0.7798(16) 0.3969(8) 0.5867(7) 0.015(2) Uiso 0.1171(17) 1 d . U P A 2
H4BA H 0.7821 0.3254 0.5859 0.018 Uiso 0.1171(17) 1 calc R . P A 2
H4BB H 0.8007 0.4197 0.5267 0.018 Uiso 0.1171(17) 1 calc R . P A 2
C5B C 0.9603(13) 0.3703(7) 0.7250(6) 0.0171(19) Uiso 0.1171(17) 1 d . U P A 2
H5BA H 1.0236 0.3095 0.7111 0.021 Uiso 0.1171(17) 1 calc R . P A 2
H5BB H 0.8399 0.3542 0.7478 0.021 Uiso 0.1171(17) 1 calc R . P A 2
O4A O 0.97629(15) 0.55119(8) 0.81589(7) 0.0155(2) Uani 0.8829(17) 1 d . . P A 1
C6A C 0.99183(17) 0.44743(9) 0.83515(8) 0.0166(2) Uani 0.8829(17) 1 d . . P A 1
H6AA H 0.8660 0.4190 0.8387 0.020 Uiso 0.8829(17) 1 calc R . P A 1
H6AB H 1.0700 0.4363 0.8923 0.020 Uiso 0.8829(17) 1 calc R . P A 1
C7A C 0.8525(2) 0.60188(10) 0.87130(8) 0.0195(3) Uani 0.8829(17) 1 d . . P A 1
H7AA H 0.8846 0.6715 0.8738 0.023 Uiso 0.8829(17) 1 calc R . P A 1
H7AB H 0.8716 0.5759 0.9324 0.023 Uiso 0.8829(17) 1 calc R . P A 1
O4B O 1.0134(13) 0.5251(7) 0.8038(6) 0.017(2) Uiso 0.1171(17) 1 d . U P A 2
C6B C 1.0857(13) 0.4294(7) 0.7935(7) 0.011(2) Uiso 0.1171(17) 1 d . U P A 2
H6BA H 1.0957 0.3957 0.8514 0.014 Uiso 0.1171(17) 1 calc R . P A 2
H6BB H 1.2135 0.4339 0.7747 0.014 Uiso 0.1171(17) 1 calc R . P A 2
C7B C 0.8887(12) 0.5274(7) 0.8726(6) 0.0156(18) Uiso 0.1171(17) 1 d . U P A 2
H7BA H 0.9617 0.5266 0.9320 0.019 Uiso 0.1171(17) 1 calc R . P A 2
H7BB H 0.8036 0.4708 0.8675 0.019 Uiso 0.1171(17) 1 calc R . P A 2
O5 O 0.99290(10) 0.66132(5) 0.61076(5) 0.01816(16) Uani 1 1 d . . . . .
O7 O 0.96820(11) 0.82754(6) 0.67005(5) 0.02071(17) Uani 1 1 d . . . . .
O6 O 1.16364(11) 0.79481(6) 0.54713(5) 0.01882(16) Uani 1 1 d . . . . .
C9 C 0.79459(14) 0.78943(8) 0.51243(7) 0.0155(2) Uani 1 1 d . . . . .
Li1 Li 0.8645(2) 0.57127(13) 0.68038(12) 0.0151(3) Uani 1 1 d . . . . .

loop_
_atom_site_aniso_label
_atom_site_aniso_U_11
_atom_site_aniso_U_22
_atom_site_aniso_U_33
_atom_site_aniso_U_23
_atom_site_aniso_U_13
_atom_site_aniso_U_12
S1 0.00951(11) 0.01185(12) 0.01190(12) 0.00024(8) 0.00175(8) -0.00113(8)
F3 0.0247(3) 0.0246(4) 0.0310(4) 0.0128(3) 0.0005(3) 0.0054(3)
F2 0.0106(3) 0.0294(4) 0.0246(3) -0.0020(3) 0.0027(2) -0.0024(2)
F1 0.0264(4) 0.0478(5) 0.0163(3) -0.0142(3) -0.0016(3) 0.0049(3)
O1A 0.0136(4) 0.0149(4) 0.0149(5) 0.0003(3) 0.0012(4) -0.0001(3)
C1A 0.0098(5) 0.0145(6) 0.0211(7) 0.0007(6) 0.0014(5) 0.0020(4)
C8A 0.0199(6) 0.0192(6) 0.0132(5) -0.0023(4) 0.0044(4) 0.0018(4)
O2A 0.0147(4) 0.0144(4) 0.0135(4) 0.0007(3) 0.0026(3) -0.0005(4)
C3A 0.0217(7) 0.0163(6) 0.0119(6) -0.0039(4) 0.0004(5) -0.0007(5)
C2A 0.0113(5) 0.0172(6) 0.0160(5) 0.0018(4) 0.0004(4) -0.0016(4)
O3A 0.0150(5) 0.0135(4) 0.0163(5) 0.0020(4) 0.0023(4) -0.0002(3)
C4A 0.0197(6) 0.0122(5) 0.0174(6) -0.0021(4) 0.0037(4) 0.0001(4)
C5A 0.0147(6) 0.0152(6) 0.0197(7) 0.0050(5) 0.0014(5) 0.0052(4)
O4A 0.0171(5) 0.0137(5) 0.0154(5) 0.0009(4) 0.0005(4) -0.0003(4)
C6A 0.0175(5) 0.0160(5) 0.0157(5) 0.0059(4) -0.0010(4) 0.0010(4)
C7A 0.0216(7) 0.0228(7) 0.0133(6) -0.0066(5) -0.0012(5) -0.0002(6)
O5 0.0164(3) 0.0136(4) 0.0253(4) 0.0058(3) 0.0061(3) -0.0003(3)
O7 0.0192(4) 0.0256(4) 0.0168(4) -0.0088(3) -0.0003(3) 0.0008(3)
O6 0.0130(3) 0.0199(4) 0.0246(4) 0.0047(3) 0.0065(3) -0.0027(3)
C9 0.0141(4) 0.0196(5) 0.0129(4) -0.0010(4) 0.0020(3) 0.0009(4)
Li1 0.0134(8) 0.0141(8) 0.0179(8) 0.0029(6) 0.0023(6) -0.0004(6)

loop_
_atom_type_symbol
_atom_type_description
_atom_type_scat_dispersion_real
_atom_type_scat_dispersion_imag
_atom_type_scat_source
C C 0.0033 0.0016 'International Tables Vol C Tables 4.2.6.8 and 6.1.1.4'
H H 0.0000 0.0000 'International Tables Vol C Tables 4.2.6.8 and 6.1.1.4'
F F 0.0171 0.0103 'International Tables Vol C Tables 4.2.6.8 and 6.1.1.4'
Li Li -0.0003 0.0001 'International Tables Vol C Tables 4.2.6.8 and 6.1.1.4'
O O 0.0106 0.0060 'International Tables Vol C Tables 4.2.6.8 and 6.1.1.4'
S S 0.1246 0.1234 'International Tables Vol C Tables 4.2.6.8 and 6.1.1.4'

loop_
_geom_angle_atom_site_label_1
_geom_angle_atom_site_label_2
_geom_angle_atom_site_label_3
_geom_angle
O5 S1 C9 102.78(5)
O7 S1 O5 114.72(5)
O7 S1 O6 116.39(5)
O7 S1 C9 102.95(5)
O6 S1 O5 113.77(5)
O6 S1 C9 103.79(5)
C1A O1A Li1 109.25(10)
C8A O1A C1A 113.79(9)
C8A O1A Li1 108.53(9)
O1A C1A H1AA 109.7
O1A C1A H1AB 109.7
O1A C1A C2A 109.68(9)
H1AA C1A H1AB 108.2
C2A C1A H1AA 109.7
C2A C1A H1AB 109.7
O1A C8A H8AA 110.5
O1A C8A H8AB 110.5
O1A C8A C7A 106.00(10)
H8AA C8A H8AB 108.7
C7A C8A H8AA 110.5
C7A C8A H8AB 110.5
C1B O1B Li1 108.4(6)
C8B O1B C1B 112.4(7)
C8B O1B Li1 107.8(6)
O1B C1B H1BA 110.5
O1B C1B H1BB 110.5
O1B C1B C2B 106.0(7)
H1BA C1B H1BB 108.7
C2B C1B H1BA 110.5
C2B C1B H1BB 110.5
O1B C8B H8BA 108.8
O1B C8B H8BB 108.8
O1B C8B C7B 113.9(8)
H8BA C8B H8BB 107.7
C7B C8B H8BA 108.8
C7B C8B H8BB 108.8
C3A O2A Li1 107.69(10)
C2A O2A C3A 113.45(9)
C2A O2A Li1 108.47(8)
O2A C3A H3AA 109.5
O2A C3A H3AB 109.5
O2A C3A C4A 110.54(10)
H3AA C3A H3AB 108.1
C4A C3A H3AA 109.5
C4A C3A H3AB 109.5
C1A C2A H2AA 110.6
C1A C2A H2AB 110.6
O2A C2A C1A 105.79(9)
O2A C2A H2AA 110.6
O2A C2A H2AB 110.6
H2AA C2A H2AB 108.7
C3B O2B Li1 108.1(6)
C2B O2B C3B 112.3(7)
C2B O2B Li1 111.6(6)
O2B C3B H3BA 110.7
O2B C3B H3BB 110.7
O2B C3B C4B 105.3(7)
H3BA C3B H3BB 108.8
C4B C3B H3BA 110.7
C4B C3B H3BB 110.7
C1B C2B H2BA 108.9
C1B C2B H2BB 108.9
O2B C2B C1B 113.4(8)
O2B C2B H2BA 108.9
O2B C2B H2BB 108.9
H2BA C2B H2BB 107.7
C4A O3A Li1 108.92(9)
C5A O3A C4A 113.14(9)
C5A O3A Li1 110.77(10)
C3A C4A H4AA 110.5
C3A C4A H4AB 110.5
O3A C4A C3A 106.03(10)
O3A C4A H4AA 110.5
O3A C4A H4AB 110.5
H4AA C4A H4AB 108.7
O3A C5A H5AA 109.7
O3A C5A H5AB 109.7
O3A C5A C6A 109.91(9)
H5AA C5A H5AB 108.2
C6A C5A H5AA 109.7
C6A C5A H5AB 109.7
C4B O3B C5B 113.2(9)
C4B O3B Li1 107.1(7)
C5B O3B Li1 111.4(6)
C3B C4B H4BA 108.7
C3B C4B H4BB 108.7
C3B C4B Li1 77.9(5)
O3B C4B C3B 114.1(8)
O3B C4B H4BA 108.7
O3B C4B H4BB 108.7
O3B C4B Li1 44.7(5)
H4BA C4B H4BB 107.6
Li1 C4B H4BA 148.8
Li1 C4B H4BB 98.3
O3B C5B H5BA 110.5
O3B C5B H5BB 110.5
O3B C5B C6B 106.2(8)
H5BA C5B H5BB 108.7
C6B C5B H5BA 110.5
C6B C5B H5BB 110.5
C6A O4A Li1 109.30(9)
C7A O4A C6A 113.03(10)
C7A O4A Li1 107.67(10)
C5A C6A H6AA 110.5
C5A C6A H6AB 110.5
O4A C6A C5A 106.27(10)
O4A C6A H6AA 110.5
O4A C6A H6AB 110.5
H6AA C6A H6AB 108.7
C8A C7A H7AA 109.5
C8A C7A H7AB 109.5
O4A C7A C8A 110.56(10)
O4A C7A H7AA 109.5
O4A C7A H7AB 109.5
H7AA C7A H7AB 108.1
C6B O4B C7B 110.9(8)
C6B O4B Li1 109.2(7)
C7B O4B Li1 109.7(6)
C5B C6B H6BA 109.2
C5B C6B H6BB 109.2
O4B C6B C5B 112.0(8)
O4B C6B H6BA 109.2
O4B C6B H6BB 109.2
H6BA C6B H6BB 107.9
C8B C7B H7BA 110.5
C8B C7B H7BB 110.5
O4B C7B C8B 106.1(8)
O4B C7B H7BA 110.5
O4B C7B H7BB 110.5
H7BA C7B H7BB 108.7
S1 O5 Li1 139.78(7)
F3 C9 S1 110.68(7)
F3 C9 F2 107.57(8)
F2 C9 S1 111.43(7)
F1 C9 S1 111.93(7)
F1 C9 F3 107.54(9)
F1 C9 F2 107.48(8)
O1B Li1 C4B 123.4(3)
O2A Li1 O1A 80.57(7)
O2A Li1 O3A 81.49(8)
O2A Li1 O4A 133.84(9)
O2B Li1 O1B 79.7(3)
O2B Li1 C4B 55.8(4)
O2B Li1 O4B 132.8(3)
O3A Li1 O1A 131.89(9)
O3B Li1 O1B 133.4(3)
O3B Li1 O2B 83.3(3)
O3B Li1 C4B 28.3(4)
O3B Li1 O4B 80.1(3)
O4A Li1 O1A 81.39(8)
O4A Li1 O3A 79.77(7)
O4B Li1 O1B 80.5(3)
O4B Li1 C4B 104.0(4)
O5 Li1 O1A 117.11(9)
O5 Li1 O1B 116.3(2)
O5 Li1 O2A 108.72(9)
O5 Li1 O2B 110.5(2)
O5 Li1 O3A 110.89(9)
O5 Li1 O3B 110.2(3)
O5 Li1 C4B 111.3(2)
O5 Li1 O4A 117.34(9)
O5 Li1 O4B 116.6(3)

loop_
_geom_bond_atom_site_label_1
_geom_bond_atom_site_label_2
_geom_bond_distance
S1 O5 1.4516(8)
S1 O7 1.4383(8)
S1 O6 1.4388(7)
S1 C9 1.8313(10)
F3 C9 1.3354(12)
F2 C9 1.3357(12)
F1 C9 1.3338(12)
O1A C1A 1.4406(18)
O1A C8A 1.4335(15)
O1A Li1 2.1018(19)
C1A H1AA 0.9700
C1A H1AB 0.9700
C1A C2A 1.5118(19)
C8A H8AA 0.9700
C8A H8AB 0.9700
C8A C7A 1.5090(19)
O1B C1B 1.433(11)
O1B C8B 1.383(14)
O1B Li1 2.136(8)
C1B H1BA 0.9700
C1B H1BB 0.9700
C1B C2B 1.508(13)
C8B H8BA 0.9700
C8B H8BB 0.9700
C8B C7B 1.518(14)
O2A C3A 1.4417(17)
O2A C2A 1.4345(14)
O2A Li1 2.090(2)
C3A H3AA 0.9700
C3A H3AB 0.9700
C3A C4A 1.5051(19)
C2A H2AA 0.9700
C2A H2AB 0.9700
O2B C3B 1.440(12)
O2B C2B 1.376(14)
O2B Li1 2.075(7)
C3B H3BA 0.9700
C3B H3BB 0.9700
C3B C4B 1.517(14)
C2B H2BA 0.9700
C2B H2BB 0.9700
O3A C4A 1.4376(16)
O3A C5A 1.4373(18)
O3A Li1 2.097(2)
C4A H4AA 0.9700
C4A H4AB 0.9700
C5A H5AA 0.9700
C5A H5AB 0.9700
C5A C6A 1.5031(18)
O3B C4B 1.375(15)
O3B C5B 1.403(12)
O3B Li1 2.040(9)
C4B H4BA 0.9700
C4B H4BB 0.9700
C4B Li1 2.775(10)
C5B H5BA 0.9700
C5B H5BB 0.9700
C5B C6B 1.501(13)
O4A C6A 1.4376(15)
O4A C7A 1.4372(19)
O4A Li1 2.096(2)
C6A H6AA 0.9700
C6A H6AB 0.9700
C7A H7AA 0.9700
C7A H7AB 0.9700
O4B C6B 1.409(14)
O4B C7B 1.419(12)
O4B Li1 2.103(9)
C6B H6BA 0.9700
C6B H6BB 0.9700
C7B H7BA 0.9700
C7B H7BB 0.9700
O5 Li1 1.8930(19)

loop_
_geom_torsion_atom_site_label_1
_geom_torsion_atom_site_label_2
_geom_torsion_atom_site_label_3
_geom_torsion_atom_site_label_4
_geom_torsion
S1 O5 Li1 O1A 12.92(17)
S1 O5 Li1 O1B -3.8(3)
S1 O5 Li1 O2A 101.73(12)
S1 O5 Li1 O2B 84.5(3)
S1 O5 Li1 O3A -170.45(8)
S1 O5 Li1 O3B 174.9(3)
S1 O5 Li1 C4B 144.6(3)
S1 O5 Li1 O4A -81.40(14)
S1 O5 Li1 O4B -96.3(3)
O1A C1A C2A O2A -55.90(12)
O1A C8A C7A O4A -56.98(13)
C1A O1A C8A C7A 166.33(10)
C8A O1A C1A C2A -86.38(12)
O1B C1B C2B O2B 50.4(10)
O1B C8B C7B O4B 53.2(11)
C1B O1B C8B C7B 84.6(10)
C8B O1B C1B C2B -162.4(8)
O2A C3A C4A O3A -56.41(13)
C3A O2A C2A C1A 167.78(10)
C2A O2A C3A C4A -80.35(13)
O2B C3B C4B O3B 53.7(11)
O2B C3B C4B Li1 27.0(6)
C3B O2B C2B C1B 90.9(10)
C2B O2B C3B C4B -162.2(8)
O3A C5A C6A O4A -53.11(13)
C4A O3A C5A C6A -89.44(12)
C5A O3A C4A C3A 167.09(10)
O3B C5B C6B O4B 50.0(11)
C4B O3B C5B C6B -165.2(8)
C5B O3B C4B C3B 84.3(11)
C5B O3B C4B Li1 123.1(10)
C6A O4A C7A C8A -81.63(13)
C7A O4A C6A C5A 166.68(10)
C6B O4B C7B C8B -163.1(8)
C7B O4B C6B C5B 90.3(10)
O5 S1 C9 F3 -179.40(7)
O5 S1 C9 F2 60.94(8)
O5 S1 C9 F1 -59.45(8)
O7 S1 O5 Li1 29.30(13)
O7 S1 C9 F3 61.11(8)
O7 S1 C9 F2 -58.54(8)
O7 S1 C9 F1 -178.93(8)
O6 S1 O5 Li1 166.82(11)
O6 S1 C9 F3 -60.63(8)
O6 S1 C9 F2 179.71(7)
O6 S1 C9 F1 59.32(9)
C9 S1 O5 Li1 -81.65(12)
Li1 O1A C1A C2A 35.08(12)
Li1 O1A C8A C7A 44.47(12)
Li1 O1B C1B C2B -43.4(8)
Li1 O1B C8B C7B -34.7(9)
Li1 O2A C3A C4A 39.71(12)
Li1 O2A C2A C1A 48.18(11)
Li1 O2B C3B C4B -38.6(8)
Li1 O2B C2B C1B -30.7(10)
Li1 O3A C4A C3A 43.44(12)
Li1 O3A C5A C6A 33.19(12)
Li1 O3B C4B C3B -38.8(10)
Li1 O3B C5B C6B -44.5(9)
Li1 O4A C6A C5A 46.80(12)
Li1 O4A C7A C8A 39.18(13)
Li1 O4B C6B C5B -30.6(9)
Li1 O4B C7B C8B -42.4(8)
